data_7235195
loop_
_publ_author_name
'G. A. Filonenko'
'R. R. Fayzullin'
'J. R. Khusnutdinova'

_publ_section_title
;
 Intramolecular non-covalent interactions as a strategy towards controlled
 photoluminescence in copper(i) complexes
;
_journal_name_full 'Journal of Materials Chemistry C'
_journal_page_first 1638
_journal_page_last 1645
_journal_paper_doi 10.1039/C6TC04989C
_journal_volume 5
_journal_year 2017
_chemical_absolute_configuration .
_chemical_formula_moiety 'C22 H31 Cu N5 O2 1+, F6 P 1-'
_chemical_formula_sum 'C22 H31 Cu F6 N5 O2 P'
_chemical_formula_weight 606.03
_chemical_name_systematic
;
(3,3'-(3,11,17,18-tetraazatricyclo[11.3.1.15,9]
octadeca-1(17),5(18),6,8,13,15-hexaene-3,11-diyl)bis(propan-1-ol))-copper
hexafluorophosphate
;
_space_group_crystal_system monoclinic
_space_group_IT_number 14
_space_group_name_Hall '-P 2ybc'
_space_group_name_H-M_alt 'P 1 21/c 1'
_symmetry_cell_setting monoclinic
_symmetry_Int_Tables_number 14
_symmetry_space_group_name_H-M 'P 1 21/c 1'
_atom_sites_solution_hydrogens geom
_cell_angle_alpha 90
_cell_angle_beta 94.493(3)
_cell_angle_gamma 90
_cell_formula_units_Z 8
_cell_length_a 20.8422(5)
_cell_length_b 22.3058(5)
_cell_length_c 11.2544(3)
_cell_measurement_reflns_used 19555
_cell_measurement_temperature 93(2)
_cell_measurement_theta_max 28.5070
_cell_measurement_theta_min 3.2850
_cell_volume 5216.1(2)
_computing_cell_refinement 'CrysAlisPro 1.171.39.7b (Rigaku OD, 2015)'
_computing_data_collection 'CrysAlisPro 1.171.39.7b (Rigaku OD, 2015)'
_computing_data_reduction 'CrysAlisPro 1.171.39.7b (Rigaku OD, 2015)'
_computing_molecular_graphics 'WinGX (Farrugia, 2012); ORTEP-3 (Farrugia, 2012); PLATON (Spek, 2009)'
_computing_publication_material 'enCIFer (Allen, 2004)'
_computing_structure_refinement 'SHELXL-2014/7 (Sheldrick, 2008)'
_computing_structure_solution 'SHELXT-2014/5 (Sheldrick, 2015)'
_diffrn_ambient_temperature 93(2)
_diffrn_measured_fraction_theta_full 0.998
_diffrn_measured_fraction_theta_max 0.998
_diffrn_measurement_device 'four-circle diffractometer'
_diffrn_measurement_device_type 'XtaLAB Pro: Kappa dual offset/far'
_diffrn_measurement_method '\w scans'
_diffrn_radiation_monochromator graphite
_diffrn_radiation_probe x-ray
_diffrn_radiation_type MoK\a
_diffrn_radiation_wavelength 0.71073
_diffrn_reflns_av_R_equivalents 0.0559
_diffrn_reflns_av_unetI/netI 0.0393
_diffrn_reflns_Laue_measured_fraction_full 0.998
_diffrn_reflns_Laue_measured_fraction_max 0.998
_diffrn_reflns_limit_h_max 25
_diffrn_reflns_limit_h_min -25
_diffrn_reflns_limit_k_max 27
_diffrn_reflns_limit_k_min -27
_diffrn_reflns_limit_l_max 13
_diffrn_reflns_limit_l_min -13
_diffrn_reflns_number 60210
_diffrn_reflns_point_group_measured_fraction_full 0.998
_diffrn_reflns_point_group_measured_fraction_max 0.998
_diffrn_reflns_theta_full 25.242
_diffrn_reflns_theta_max 26.049
_diffrn_reflns_theta_min 2.910
_diffrn_source 'microfocus sealed X-ray tube'
_diffrn_source_type 'enhance (Mo) X-ray source'
_exptl_absorpt_coefficient_mu 0.972
_exptl_absorpt_correction_T_max 1.000
_exptl_absorpt_correction_T_min 0.366
_exptl_absorpt_correction_type gaussian
_exptl_absorpt_process_details
;
CrysAlisPro 1.171.39.7b (Rigaku Oxford Diffraction, 2015).
Numerical absorption correction based on gaussian integration over
a multifaceted crystal model. Empirical absorption correction using
spherical harmonics, implemented in SCALE3 ABSPACK scaling algorithm.
;
_exptl_crystal_colour orange
_exptl_crystal_density_diffrn 1.543
_exptl_crystal_description prism
_exptl_crystal_F_000 2496
_exptl_crystal_recrystallization_method 'inverse vapour diffusion, ethanol-benzene'
_exptl_crystal_size_max 0.248
_exptl_crystal_size_mid 0.140
_exptl_crystal_size_min 0.128
_refine_diff_density_max 0.723
_refine_diff_density_min -0.404
_refine_diff_density_rms 0.063
_refine_ls_extinction_coef .
_refine_ls_extinction_method none
_refine_ls_goodness_of_fit_ref 1.030
_refine_ls_hydrogen_treatment constr
_refine_ls_matrix_type full
_refine_ls_number_parameters 976
_refine_ls_number_reflns 10274
_refine_ls_number_restraints 1901
_refine_ls_restrained_S_all 1.035
_refine_ls_R_factor_all 0.0414
_refine_ls_R_factor_gt 0.0356
_refine_ls_shift/su_max 0.001
_refine_ls_shift/su_mean 0.000
_refine_ls_structure_factor_coef Fsqd
_refine_ls_weighting_details 'w=1/[\s^2^(Fo^2^)+(0.0404P)^2^+4.7054P] where P=(Fo^2^+2Fc^2^)/3'
_refine_ls_weighting_scheme calc
_refine_ls_wR_factor_gt 0.0880
_refine_ls_wR_factor_ref 0.0909
_reflns_Friedel_coverage 0.000
_reflns_Friedel_fraction_full .
_reflns_Friedel_fraction_max .
_reflns_number_gt 9063
_reflns_number_total 10274
_reflns_threshold_expression 'I > 2\s(I)'
_cod_data_source_file 1000006.cif
_cod_data_source_block PCOD1000006
_cod_original_sg_symbol_H-M 'P 21/c'
_cod_database_code 7235195
_shelx_space_group_comment
;
The symmetry employed for this shelxl refinement is uniquely defined
by the following loop, which should always be used as a source of
symmetry information in preference to the above space-group names.
They are only intended as comments.
;
_shelx_estimated_absorpt_t_min 0.795
_shelx_estimated_absorpt_t_max 0.886

loop_
_space_group_symop_operation_xyz
'x, y, z'
'-x, y+1/2, -z+1/2'
'-x, -y, -z'
'x, -y-1/2, z-1/2'

loop_
_atom_site_label
_atom_site_type_symbol
_atom_site_fract_x
_atom_site_fract_y
_atom_site_fract_z
_atom_site_U_iso_or_equiv
_atom_site_adp_type
_atom_site_occupancy
_atom_site_site_symmetry_order
_atom_site_calc_flag
_atom_site_refinement_flags_posn
_atom_site_refinement_flags_adp
_atom_site_refinement_flags_occupancy
_atom_site_disorder_assembly
_atom_site_disorder_group
Cu1A Cu 0.27625(2) 0.38460(2) 0.82260(2) 0.01793(7) Uani 1 1 d . . . . .
N1A N 0.19733(8) 0.40970(7) 0.70938(15) 0.0173(3) Uani 1 1 d . . . . .
N2A N 0.21118(8) 0.31988(7) 0.87605(15) 0.0187(3) Uani 1 1 d . . . . .
N3A N 0.21492(8) 0.44160(8) 0.95051(15) 0.0185(4) Uani 1 1 d . . . . .
N4A N 0.27671(8) 0.31104(7) 0.66750(15) 0.0192(4) Uani 1 1 d . . . . .
N5A N 0.36335(8) 0.40071(8) 0.86905(16) 0.0208(4) Uani 1 1 d . . . . .
C11A C 0.16244(10) 0.47002(9) 0.87458(19) 0.0224(4) Uani 1 1 d . . . . .
H111 H 0.1741 0.5123 0.8602 0.027 Uiso 1 1 calc R U . . .
H112 H 0.1228 0.4700 0.9178 0.027 Uiso 1 1 calc R U . . .
C12A C 0.14844(10) 0.43880(8) 0.75515(18) 0.0180(4) Uani 1 1 d . . . . .
C13A C 0.08748(10) 0.44157(9) 0.6966(2) 0.0232(4) Uani 1 1 d . . . . .
H131 H 0.0538 0.4625 0.7307 0.028 Uiso 1 1 calc R U . . .
C14A C 0.07666(11) 0.41315(10) 0.5872(2) 0.0269(5) Uani 1 1 d . . . . .
H141 H 0.0359 0.4160 0.5435 0.032 Uiso 1 1 calc R U . . .
C15A C 0.12628(11) 0.38040(9) 0.54220(19) 0.0234(4) Uani 1 1 d . . . . .
H151 H 0.1195 0.3595 0.4687 0.028 Uiso 1 1 calc R U . . .
C16A C 0.18579(10) 0.37881(8) 0.60656(18) 0.0184(4) Uani 1 1 d . . . . .
C17A C 0.24144(10) 0.34233(10) 0.56723(18) 0.0218(4) Uani 1 1 d . . . . .
H172 H 0.2249 0.3125 0.5074 0.026 Uiso 1 1 calc R U . . .
H171 H 0.2714 0.3692 0.5287 0.026 Uiso 1 1 calc R U . . .
C21A C 0.19094(11) 0.39358(10) 1.02550(19) 0.0233(4) Uani 1 1 d . . . . .
H212 H 0.1547 0.4090 1.0684 0.028 Uiso 1 1 calc R U . . .
H211 H 0.2256 0.3811 1.0855 0.028 Uiso 1 1 calc R U . . .
C22A C 0.16867(10) 0.34005(9) 0.95122(18) 0.0204(4) Uani 1 1 d . . . . .
C23A C 0.10796(11) 0.31509(10) 0.9550(2) 0.0263(5) Uani 1 1 d . . . . .
H231 H 0.0791 0.3296 1.0095 0.032 Uiso 1 1 calc R U . . .
C24A C 0.09023(11) 0.26856(11) 0.8779(2) 0.0299(5) Uani 1 1 d . . . . .
H241 H 0.0492 0.2502 0.8799 0.036 Uiso 1 1 calc R U . . .
C25A C 0.13285(11) 0.24902(10) 0.7977(2) 0.0260(5) Uani 1 1 d . . . . .
H251 H 0.1212 0.2175 0.7434 0.031 Uiso 1 1 calc R U . . .
C26A C 0.19316(10) 0.27624(9) 0.79802(18) 0.0206(4) Uani 1 1 d . . . . .
C27A C 0.24167(11) 0.25881(9) 0.71058(19) 0.0231(4) Uani 1 1 d . . . . .
H271 H 0.2730 0.2303 0.7496 0.028 Uiso 1 1 calc R U . . .
H272 H 0.2190 0.2382 0.6416 0.028 Uiso 1 1 calc R U . . .
C31A C 0.25185(10) 0.48551(9) 1.02725(18) 0.0213(4) Uani 1 1 d D . . . .
H311 H 0.2853 0.4639 1.0779 0.026 Uiso 1 1 calc R U . . .
H312 H 0.2224 0.5049 1.0806 0.026 Uiso 1 1 calc R U . . .
C32A C 0.28399(10) 0.53381(9) 0.95715(19) 0.0213(4) Uani 1 1 d D . . . .
H321 H 0.2520 0.5651 0.9321 0.026 Uiso 1 1 calc R U . . .
H322 H 0.2999 0.5159 0.8845 0.026 Uiso 1 1 calc R U . . .
C33A C 0.33995(11) 0.56231(11) 1.0318(2) 0.0289(5) Uani 1 1 d D . . . .
H332 H 0.3253 0.5750 1.1094 0.035 Uiso 1 1 calc R U . . .
H331 H 0.3745 0.5322 1.0475 0.035 Uiso 1 1 calc R U . . .
O31A O 0.36526(8) 0.61312(8) 0.97310(16) 0.0353(4) Uani 1 1 d D . . . .
H31A H 0.3838 0.6015 0.9136 0.053 Uiso 1 1 calc R U . . .
C41A C 0.34335(10) 0.29624(10) 0.64234(19) 0.0232(4) Uani 1 1 d D . . . .
H411 H 0.3655 0.2788 0.7154 0.028 Uiso 1 1 calc R U . . .
H412 H 0.3658 0.3340 0.6251 0.028 Uiso 1 1 calc R U . . .
C42A C 0.35069(11) 0.25289(11) 0.5394(2) 0.0293(5) Uani 1 1 d D U . . .
H422 H 0.3241 0.2168 0.5499 0.035 Uiso 0.473(3) 1 calc R U P A 1
H421 H 0.3352 0.2722 0.4634 0.035 Uiso 0.473(3) 1 calc R U P A 1
H423 H 0.3257 0.2680 0.4672 0.035 Uiso 0.280(3) 1 calc R U P A 2
H424 H 0.3328 0.2134 0.5594 0.035 Uiso 0.280(3) 1 calc R U P A 2
H426 H 0.3376 0.2126 0.5652 0.035 Uiso 0.248(3) 1 calc R U P A 3
H425 H 0.3198 0.2651 0.4724 0.035 Uiso 0.248(3) 1 calc R U P A 3
C43A C 0.4205(3) 0.2348(4) 0.5346(10) 0.0320(19) Uani 0.473(3) 1 d D U P A 1
H431 H 0.4328 0.2085 0.6035 0.038 Uiso 0.473(3) 1 calc R U P A 1
H432 H 0.4247 0.2111 0.4612 0.038 Uiso 0.473(3) 1 calc R U P A 1
O41A O 0.46471(17) 0.28419(19) 0.5360(4) 0.0363(10) Uani 0.473(3) 1 d D U P A 1
H41A H 0.4551 0.3065 0.4772 0.054 Uiso 0.473(3) 1 calc R U P A 1
C44A C 0.4212(5) 0.2453(13) 0.5131(14) 0.029(3) Uani 0.280(3) 1 d D U P A 2
H441 H 0.4249 0.2192 0.4429 0.034 Uiso 0.280(3) 1 calc R U P A 2
H442 H 0.4410 0.2846 0.4977 0.034 Uiso 0.280(3) 1 calc R U P A 2
O42A O 0.4517(4) 0.2182(4) 0.6185(7) 0.0415(18) Uani 0.280(3) 1 d D U P A 2
H42A H 0.4336 0.1855 0.6315 0.062 Uiso 0.280(3) 1 calc R U P A 2
C45A C 0.4159(5) 0.2473(13) 0.4924(12) 0.030(3) Uani 0.248(3) 1 d D U P A 3
H451 H 0.4153 0.2120 0.4391 0.035 Uiso 0.248(3) 1 calc R U P A 3
H452 H 0.4230 0.2831 0.4431 0.035 Uiso 0.248(3) 1 calc R U P A 3
O43A O 0.4698(4) 0.2414(4) 0.5784(8) 0.0359(18) Uani 0.248(3) 1 d D U P A 3
H43A H 0.5039 0.2400 0.5433 0.054 Uiso 0.248(3) 1 calc R U P A 3
C51A C 0.41530(11) 0.40880(11) 0.9038(2) 0.0314(5) Uani 1 1 d . . . . .
C52A C 0.48266(16) 0.4182(2) 0.9465(4) 0.0810(13) Uani 1 1 d . . . . .
H522 H 0.5076 0.3821 0.9317 0.122 Uiso 1 1 calc R U . . .
H523 H 0.4855 0.4266 1.0323 0.122 Uiso 1 1 calc R U . . .
H521 H 0.5001 0.4522 0.9043 0.122 Uiso 1 1 calc R U . . .
Cu1B Cu 0.71693(2) 0.36459(2) 0.64661(2) 0.01836(7) Uani 1 1 d . . . . .
N1B N 0.78999(9) 0.40181(7) 0.75973(15) 0.0193(4) Uani 1 1 d . . . . .
N2B N 0.79468(8) 0.31771(7) 0.58619(15) 0.0185(3) Uani 1 1 d . . . . .
N3B N 0.76184(8) 0.43619(7) 0.51998(14) 0.0164(3) Uani 1 1 d . . . . .
N4B N 0.73478(10) 0.28819(8) 0.79715(17) 0.0270(4) Uani 1 1 d . . . . .
N5B N 0.62753(9) 0.37896(8) 0.63268(17) 0.0251(4) Uani 1 1 d . . . . .
C11B C 0.79624(10) 0.47735(9) 0.60612(18) 0.0205(4) Uani 1 1 d . . . . .
H113 H 0.7657 0.5080 0.6310 0.025 Uiso 1 1 calc R U . . .
H114 H 0.8306 0.4983 0.5663 0.025 Uiso 1 1 calc R U . . .
C12B C 0.82594(10) 0.44555(9) 0.71540(18) 0.0197(4) Uani 1 1 d . . . . .
C13B C 0.88620(11) 0.46063(10) 0.7679(2) 0.0264(5) Uani 1 1 d . . . . .
H132 H 0.9109 0.4914 0.7352 0.032 Uiso 1 1 calc R U . . .
C14B C 0.90976(12) 0.42966(11) 0.8697(2) 0.0340(6) Uani 1 1 d . . . . .
H142 H 0.9498 0.4406 0.9101 0.041 Uiso 1 1 calc R U . . .
C15B C 0.87409(14) 0.38285(10) 0.9111(2) 0.0346(6) Uani 1 1 d . . . . .
H152 H 0.8902 0.3601 0.9783 0.041 Uiso 1 1 calc R U . . .
C16B C 0.81425(12) 0.36945(9) 0.85315(19) 0.0267(5) Uani 1 1 d . . . . .
C17B C 0.77340(14) 0.31831(10) 0.8937(2) 0.0367(6) Uani 1 1 d . . . . .
H174 H 0.8020 0.2884 0.9357 0.044 Uiso 1 1 calc R U . . .
H173 H 0.7442 0.3340 0.9516 0.044 Uiso 1 1 calc R U . . .
C21B C 0.80656(10) 0.40168(9) 0.45127(18) 0.0207(4) Uani 1 1 d . . . . .
H214 H 0.8418 0.4283 0.4293 0.025 Uiso 1 1 calc R U . . .
H213 H 0.7834 0.3871 0.3767 0.025 Uiso 1 1 calc R U . . .
C22B C 0.83502(10) 0.34869(9) 0.52104(18) 0.0199(4) Uani 1 1 d . . . . .
C23B C 0.89949(11) 0.33306(11) 0.5190(2) 0.0312(5) Uani 1 1 d . . . . .
H232 H 0.9271 0.3548 0.4713 0.037 Uiso 1 1 calc R U . . .
C24B C 0.92286(12) 0.28476(12) 0.5888(2) 0.0380(6) Uani 1 1 d . . . . .
H242 H 0.9664 0.2724 0.5871 0.046 Uiso 1 1 calc R U . . .
C25B C 0.88230(12) 0.25520(11) 0.6598(2) 0.0338(6) Uani 1 1 d . . . . .
H252 H 0.8978 0.2232 0.7099 0.041 Uiso 1 1 calc R U . . .
C26B C 0.81855(11) 0.27278(9) 0.65698(19) 0.0243(5) Uani 1 1 d . . . . .
C27B C 0.77145(12) 0.24395(9) 0.7349(2) 0.0295(5) Uani 1 1 d . . . . .
H273 H 0.7413 0.2184 0.6850 0.035 Uiso 1 1 calc R U . . .
H274 H 0.7953 0.2178 0.7942 0.035 Uiso 1 1 calc R U . . .
C31B C 0.71450(10) 0.47018(9) 0.44164(19) 0.0220(4) Uani 1 1 d D . . . .
H313 H 0.7379 0.4980 0.3919 0.026 Uiso 1 1 calc R U . . .
H314 H 0.6877 0.4946 0.4919 0.026 Uiso 1 1 calc R U . . .
C32B C 0.67063(10) 0.43071(10) 0.36034(19) 0.0250(5) Uani 1 1 d D . . . .
H323 H 0.6938 0.4172 0.2916 0.030 Uiso 1 1 calc R U . . .
H324 H 0.6578 0.3948 0.4045 0.030 Uiso 1 1 calc R U . . .
C33B C 0.61124(11) 0.46617(13) 0.3166(2) 0.0371(6) Uani 1 1 d D . . . .
H334 H 0.5837 0.4720 0.3834 0.044 Uiso 1 1 calc R U . . .
H333 H 0.6245 0.5062 0.2898 0.044 Uiso 1 1 calc R U . . .
O31B O 0.57466(8) 0.43661(12) 0.22015(16) 0.0525(6) Uani 1 1 d D . . . .
H31B H 0.5401 0.4236 0.2441 0.079 Uiso 1 1 calc R U . . .
C41B C 0.67714(15) 0.26162(12) 0.8478(3) 0.0494(7) Uani 1 1 d D U . . .
H413 H 0.6558 0.2929 0.8930 0.059 Uiso 0.346(3) 1 calc R U P B 1
H414 H 0.6914 0.2294 0.9045 0.059 Uiso 0.346(3) 1 calc R U P B 1
H415 H 0.6568 0.2940 0.8920 0.059 Uiso 0.314(3) 1 calc R U P B 2
H416 H 0.6931 0.2315 0.9076 0.059 Uiso 0.314(3) 1 calc R U P B 2
H417 H 0.6562 0.2922 0.8954 0.059 Uiso 0.208(3) 1 calc R U P B 3
H418 H 0.6906 0.2279 0.9013 0.059 Uiso 0.208(3) 1 calc R U P B 3
H419 H 0.6517 0.2944 0.8802 0.059 Uiso 0.132(3) 1 calc R U P B 4
H410 H 0.6919 0.2353 0.9153 0.059 Uiso 0.132(3) 1 calc R U P B 4
C42B C 0.6285(6) 0.2357(14) 0.7533(14) 0.048(2) Uani 0.346(3) 1 d D U P B 1
H427 H 0.6457 0.1970 0.7268 0.058 Uiso 0.346(3) 1 calc R U P B 1
H428 H 0.6264 0.2631 0.6838 0.058 Uiso 0.346(3) 1 calc R U P B 1
C43B C 0.5582(4) 0.2246(4) 0.7867(11) 0.0412(13) Uani 0.346(3) 1 d D U P B 1
H433 H 0.5375 0.1933 0.7345 0.049 Uiso 0.346(3) 1 calc R U P B 1
H434 H 0.5584 0.2109 0.8704 0.049 Uiso 0.346(3) 1 calc R U P B 1
O41B O 0.5219(3) 0.2820(3) 0.7711(5) 0.0372(13) Uani 0.346(3) 1 d D U P B 1
H41B H 0.5219 0.2933 0.6999 0.056 Uiso 0.346(3) 1 calc R U P B 1
C44B C 0.6243(5) 0.2320(11) 0.7695(13) 0.048(2) Uani 0.314(3) 1 d D U P B 2
H443 H 0.6357 0.1906 0.7474 0.057 Uiso 0.314(3) 1 calc R U P B 2
H444 H 0.6123 0.2556 0.6966 0.057 Uiso 0.314(3) 1 calc R U P B 2
C45B C 0.5718(4) 0.2334(3) 0.8578(9) 0.0412(13) Uani 0.314(3) 1 d D U P B 2
H453 H 0.5319 0.2170 0.8167 0.049 Uiso 0.314(3) 1 calc R U P B 2
H454 H 0.5849 0.2057 0.9241 0.049 Uiso 0.314(3) 1 calc R U P B 2
O42B O 0.5560(3) 0.2917(3) 0.9102(8) 0.068(2) Uani 0.314(3) 1 d D U P B 2
H42B H 0.5605 0.2893 0.9849 0.102 Uiso 0.314(3) 1 calc R U P B 2
C46B C 0.6295(9) 0.239(2) 0.748(2) 0.049(2) Uani 0.208(3) 1 d D U P B 3
H461 H 0.6407 0.1969 0.7321 0.059 Uiso 0.208(3) 1 calc R U P B 3
H462 H 0.6376 0.2621 0.6752 0.059 Uiso 0.208(3) 1 calc R U P B 3
C47B C 0.5551(7) 0.2412(6) 0.7603(19) 0.053(2) Uani 0.208(3) 1 d D U P B 3
H471 H 0.5468 0.2690 0.8260 0.063 Uiso 0.208(3) 1 calc R U P B 3
H472 H 0.5337 0.2580 0.6860 0.063 Uiso 0.208(3) 1 calc R U P B 3
O43B O 0.5260(4) 0.1841(3) 0.7833(8) 0.0316(19) Uani 0.208(3) 1 d D U P B 3
H43B H 0.4868 0.1891 0.7935 0.047 Uiso 0.208(3) 1 calc R U P B 3
C48B C 0.6329(10) 0.2253(17) 0.760(2) 0.049(2) Uani 0.132(3) 1 d D U P B 4
H481 H 0.6554 0.1888 0.7349 0.058 Uiso 0.132(3) 1 calc R U P B 4
H482 H 0.6205 0.2496 0.6881 0.058 Uiso 0.132(3) 1 calc R U P B 4
C49B C 0.5719(9) 0.2076(9) 0.824(3) 0.048(2) Uani 0.132(3) 1 d D U P B 4
H491 H 0.5536 0.1701 0.7890 0.058 Uiso 0.132(3) 1 calc R U P B 4
H492 H 0.5842 0.2004 0.9095 0.058 Uiso 0.132(3) 1 calc R U P B 4
O44B O 0.5245(7) 0.2540(7) 0.8121(18) 0.048(3) Uani 0.132(3) 1 d D U P B 4
H44B H 0.4877 0.2389 0.8148 0.072 Uiso 0.132(3) 1 calc R U P B 4
C51B C 0.57492(12) 0.39116(13) 0.6315(3) 0.0393(6) Uani 1 1 d . . . . .
C52B C 0.50671(16) 0.4069(3) 0.6286(4) 0.112(2) Uani 1 1 d . . . . .
H526 H 0.4902 0.4146 0.5461 0.168 Uiso 1 1 calc R U . . .
H524 H 0.5015 0.4429 0.6768 0.168 Uiso 1 1 calc R U . . .
H525 H 0.4827 0.3736 0.6609 0.168 Uiso 1 1 calc R U . . .
P11 P -0.00680(2) 0.10561(2) 0.72372(5) 0.01809(12) Uani 1 1 d D . . . .
F11 F -0.08398(6) 0.10368(6) 0.72212(12) 0.0273(3) Uani 1 1 d D . . . .
F12 F 0.07048(6) 0.10825(6) 0.72577(12) 0.0272(3) Uani 1 1 d D . . . .
F13 F -0.00533(6) 0.16209(6) 0.81289(12) 0.0298(3) Uani 1 1 d D . . . .
F14 F -0.00123(7) 0.06115(6) 0.83580(11) 0.0284(3) Uani 1 1 d D . . . .
F15 F -0.00803(6) 0.04952(6) 0.63494(11) 0.0287(3) Uani 1 1 d D . . . .
F16 F -0.01222(6) 0.15069(6) 0.61210(12) 0.0300(3) Uani 1 1 d D . . . .
P21 P 0.3731(2) 0.4100(2) 1.3076(4) 0.0255(8) Uani 0.337(3) 1 d D U P C 1
F21 F 0.2978(3) 0.3933(3) 1.2988(6) 0.0443(14) Uani 0.337(3) 1 d D U P C 1
F22 F 0.4476(3) 0.4287(3) 1.3197(6) 0.0450(14) Uani 0.337(3) 1 d D U P C 1
F23 F 0.3742(4) 0.4036(3) 1.1658(4) 0.0384(14) Uani 0.337(3) 1 d D U P C 1
F24 F 0.3528(6) 0.4791(5) 1.2921(14) 0.032(2) Uani 0.337(3) 1 d D U P C 1
F25 F 0.3718(7) 0.4133(6) 1.4490(8) 0.0301(17) Uani 0.337(3) 1 d D U P C 1
F26 F 0.3884(3) 0.3400(3) 1.3180(8) 0.0327(15) Uani 0.337(3) 1 d D U P C 1
P31 P 0.3991(4) 0.4279(3) 1.2986(7) 0.0279(12) Uani 0.275(3) 1 d D U P D 2
F31 F 0.3396(6) 0.4741(6) 1.2830(17) 0.026(2) Uani 0.275(3) 1 d D U P D 2
F32 F 0.4587(5) 0.3810(6) 1.3108(10) 0.041(2) Uani 0.275(3) 1 d D U P D 2
F33 F 0.3625(4) 0.3815(4) 1.2096(10) 0.059(2) Uani 0.275(3) 1 d D U P D 2
F34 F 0.4302(4) 0.4606(4) 1.1912(7) 0.062(2) Uani 0.275(3) 1 d D U P D 2
F35 F 0.4386(5) 0.4730(4) 1.3873(8) 0.056(2) Uani 0.275(3) 1 d D U P D 2
F36 F 0.3700(5) 0.3973(5) 1.4075(8) 0.055(2) Uani 0.275(3) 1 d D U P D 2
P41 P 0.3974(5) 0.4185(5) 1.3097(10) 0.0263(17) Uani 0.221(3) 1 d D U P E 3
F41 F 0.3288(5) 0.4503(6) 1.2854(10) 0.049(2) Uani 0.221(3) 1 d D U P E 3
F42 F 0.4658(5) 0.3850(6) 1.3394(13) 0.029(2) Uani 0.221(3) 1 d D U P E 3
F43 F 0.3615(6) 0.3571(5) 1.2813(12) 0.065(2) Uani 0.221(3) 1 d D U P E 3
F44 F 0.4140(7) 0.4270(6) 1.1754(9) 0.045(2) Uani 0.221(3) 1 d D U P E 3
F45 F 0.4329(7) 0.4798(4) 1.3443(10) 0.049(2) Uani 0.221(3) 1 d D U P E 3
F46 F 0.3842(9) 0.4161(9) 1.4472(12) 0.042(3) Uani 0.221(3) 1 d D U P E 3
P51 P 0.3953(6) 0.4069(5) 1.3101(12) 0.0291(17) Uani 0.167(3) 1 d D U P F 4
F51 F 0.3215(6) 0.3931(7) 1.2670(11) 0.047(2) Uani 0.167(3) 1 d D U P F 4
F52 F 0.4710(6) 0.4120(8) 1.3486(14) 0.048(3) Uani 0.167(3) 1 d D U P F 4
F53 F 0.4105(10) 0.4058(7) 1.1728(12) 0.039(3) Uani 0.167(3) 1 d D U P F 4
F54 F 0.3854(8) 0.4767(5) 1.3059(12) 0.045(2) Uani 0.167(3) 1 d D U P F 4
F55 F 0.3803(13) 0.4042(12) 1.4471(14) 0.0301(17) Uani 0.167(3) 1 d D U P F 4
F56 F 0.4094(8) 0.3367(6) 1.3206(18) 0.043(3) Uani 0.167(3) 1 d D U P F 4

loop_
_atom_site_aniso_label
_atom_site_aniso_U_11
_atom_site_aniso_U_22
_atom_site_aniso_U_33
_atom_site_aniso_U_23
_atom_site_aniso_U_13
_atom_site_aniso_U_12
Cu1A 0.01627(13) 0.02113(13) 0.01601(13) -0.00017(9) -0.00108(9) -0.00298(9)
N1A 0.0193(8) 0.0163(8) 0.0159(9) 0.0012(6) -0.0007(7) -0.0029(6)
N2A 0.0214(9) 0.0172(8) 0.0171(9) 0.0029(7) -0.0007(7) -0.0027(7)
N3A 0.0186(8) 0.0206(8) 0.0159(9) -0.0013(7) -0.0011(7) -0.0026(7)
N4A 0.0210(9) 0.0193(8) 0.0172(9) -0.0004(7) 0.0003(7) -0.0020(7)
N5A 0.0232(10) 0.0200(9) 0.0188(9) -0.0008(7) -0.0012(7) -0.0012(7)
C11A 0.0203(10) 0.0226(10) 0.0238(11) -0.0053(8) -0.0025(8) 0.0033(8)
C12A 0.0217(10) 0.0141(9) 0.0180(10) 0.0029(7) -0.0004(8) -0.0011(8)
C13A 0.0207(10) 0.0229(10) 0.0253(11) 0.0018(8) -0.0034(8) 0.0026(8)
C14A 0.0243(11) 0.0300(12) 0.0249(12) 0.0039(9) -0.0088(9) 0.0014(9)
C15A 0.0301(12) 0.0226(10) 0.0163(10) 0.0011(8) -0.0060(9) -0.0031(9)
C16A 0.0245(11) 0.0163(9) 0.0141(10) 0.0032(7) -0.0002(8) -0.0037(8)
C17A 0.0264(11) 0.0254(11) 0.0135(10) -0.0011(8) 0.0007(8) -0.0003(9)
C21A 0.0276(11) 0.0252(11) 0.0177(11) -0.0014(8) 0.0053(8) -0.0035(9)
C22A 0.0237(10) 0.0218(10) 0.0158(10) 0.0033(8) 0.0018(8) -0.0022(8)
C23A 0.0266(11) 0.0295(11) 0.0238(12) 0.0052(9) 0.0074(9) -0.0043(9)
C24A 0.0264(11) 0.0310(12) 0.0323(13) 0.0043(10) 0.0023(10) -0.0122(9)
C25A 0.0328(12) 0.0207(10) 0.0242(11) 0.0018(8) -0.0004(9) -0.0103(9)
C26A 0.0284(11) 0.0158(9) 0.0171(10) 0.0038(8) -0.0005(8) -0.0027(8)
C27A 0.0307(11) 0.0173(10) 0.0214(11) -0.0027(8) 0.0027(9) -0.0048(8)
C31A 0.0236(10) 0.0241(10) 0.0159(10) -0.0045(8) 0.0010(8) -0.0048(8)
C32A 0.0230(10) 0.0231(10) 0.0177(10) -0.0033(8) 0.0015(8) -0.0028(8)
C33A 0.0242(11) 0.0372(13) 0.0253(12) 0.0010(10) 0.0018(9) -0.0108(10)
O31A 0.0340(10) 0.0419(10) 0.0310(10) -0.0021(7) 0.0089(8) -0.0171(8)
C41A 0.0214(10) 0.0247(11) 0.0230(11) -0.0040(9) -0.0003(8) -0.0015(8)
C42A 0.0253(11) 0.0352(12) 0.0275(12) -0.0088(10) 0.0032(9) -0.0012(9)
C43A 0.029(3) 0.033(4) 0.035(4) -0.008(3) 0.009(3) -0.001(3)
O41A 0.0272(19) 0.046(2) 0.036(2) 0.0032(18) 0.0031(15) -0.0050(17)
C44A 0.029(4) 0.029(5) 0.029(5) 0.000(5) 0.007(4) 0.007(4)
O42A 0.035(4) 0.041(4) 0.048(4) 0.016(3) 0.004(3) 0.015(3)
C45A 0.026(4) 0.027(5) 0.034(6) -0.002(5) -0.002(4) 0.007(4)
O43A 0.023(4) 0.042(5) 0.041(5) 0.011(4) -0.003(3) 0.005(3)
C51A 0.0269(13) 0.0354(13) 0.0303(13) 0.0024(10) -0.0083(10) -0.0067(10)
C52A 0.0354(17) 0.129(4) 0.074(3) 0.020(2) -0.0288(17) -0.032(2)
Cu1B 0.01907(13) 0.01783(13) 0.01801(14) 0.00218(9) 0.00041(9) 0.00086(9)
N1B 0.0303(9) 0.0148(8) 0.0126(8) -0.0009(6) 0.0004(7) -0.0015(7)
N2B 0.0256(9) 0.0139(8) 0.0155(8) -0.0032(6) -0.0018(7) 0.0031(7)
N3B 0.0220(8) 0.0141(8) 0.0130(8) 0.0005(6) 0.0012(7) 0.0011(6)
N4B 0.0417(11) 0.0183(9) 0.0214(10) 0.0034(7) 0.0039(8) -0.0079(8)
N5B 0.0239(10) 0.0263(10) 0.0251(10) -0.0017(7) 0.0034(8) -0.0024(7)
C11B 0.0284(11) 0.0141(9) 0.0192(11) 0.0005(8) 0.0025(8) -0.0054(8)
C12B 0.0282(11) 0.0147(9) 0.0162(10) -0.0043(7) 0.0011(8) -0.0018(8)
C13B 0.0300(12) 0.0262(11) 0.0226(11) -0.0059(9) -0.0009(9) -0.0076(9)
C14B 0.0352(13) 0.0364(13) 0.0283(13) -0.0090(10) -0.0116(10) -0.0008(10)
C15B 0.0527(16) 0.0274(12) 0.0206(12) -0.0005(9) -0.0154(11) 0.0025(11)
C16B 0.0467(14) 0.0179(10) 0.0143(11) -0.0014(8) -0.0049(9) 0.0001(9)
C17B 0.0714(19) 0.0210(11) 0.0171(12) 0.0047(9) -0.0015(11) -0.0094(11)
C21B 0.0254(11) 0.0216(10) 0.0156(10) 0.0000(8) 0.0058(8) 0.0003(8)
C22B 0.0230(10) 0.0205(10) 0.0157(10) -0.0057(8) -0.0007(8) 0.0045(8)
C23B 0.0258(11) 0.0390(13) 0.0296(13) -0.0075(10) 0.0063(9) 0.0059(10)
C24B 0.0284(13) 0.0440(15) 0.0406(15) -0.0095(12) -0.0037(11) 0.0181(11)
C25B 0.0418(14) 0.0279(12) 0.0301(13) -0.0035(10) -0.0065(11) 0.0154(10)
C26B 0.0365(12) 0.0161(10) 0.0190(11) -0.0031(8) -0.0048(9) 0.0078(9)
C27B 0.0475(14) 0.0141(10) 0.0257(12) 0.0051(8) -0.0043(10) 0.0009(9)
C31B 0.0296(11) 0.0179(10) 0.0183(10) 0.0064(8) 0.0010(8) 0.0029(8)
C32B 0.0280(11) 0.0300(11) 0.0165(11) 0.0066(9) -0.0013(8) -0.0004(9)
C33B 0.0266(12) 0.0609(17) 0.0234(12) 0.0113(11) -0.0005(10) 0.0078(11)
O31B 0.0241(9) 0.1108(19) 0.0217(9) 0.0104(10) -0.0029(7) -0.0089(10)
C41B 0.0654(18) 0.0294(13) 0.0571(18) 0.0064(12) 0.0288(14) -0.0141(12)
C42B 0.037(3) 0.026(4) 0.083(4) 0.027(4) 0.017(3) -0.009(3)
C43B 0.035(2) 0.025(2) 0.064(3) 0.029(3) 0.010(2) -0.008(2)
O41B 0.038(3) 0.039(3) 0.033(3) 0.018(2) -0.005(2) -0.013(2)
C44B 0.043(4) 0.026(4) 0.076(4) 0.028(4) 0.020(3) 0.004(3)
C45B 0.035(2) 0.025(2) 0.064(3) 0.029(3) 0.010(2) -0.008(2)
O42B 0.042(4) 0.058(4) 0.105(6) 0.002(4) 0.014(4) -0.007(3)
C46B 0.039(4) 0.028(4) 0.080(4) 0.025(4) 0.015(4) -0.010(4)
C47B 0.045(4) 0.037(4) 0.076(5) 0.011(4) 0.011(4) -0.011(4)
O43B 0.020(4) 0.022(4) 0.052(5) 0.002(3) 0.001(3) -0.008(3)
C48B 0.040(4) 0.030(5) 0.077(5) 0.028(4) 0.011(4) -0.008(4)
C49B 0.037(4) 0.032(5) 0.077(5) 0.032(5) 0.009(4) -0.003(4)
O44B 0.033(6) 0.035(7) 0.075(8) 0.017(6) -0.003(6) -0.011(5)
C51B 0.0256(14) 0.0552(17) 0.0374(15) -0.0144(12) 0.0049(11) -0.0016(11)
C52B 0.0219(16) 0.221(6) 0.093(3) -0.040(4) 0.0017(18) 0.024(3)
P11 0.0192(3) 0.0182(2) 0.0167(3) 0.0003(2) 0.0002(2) 0.00007(19)
F11 0.0190(6) 0.0327(7) 0.0302(7) 0.0008(5) 0.0030(5) -0.0044(5)
F12 0.0189(6) 0.0311(7) 0.0310(7) 0.0004(5) -0.0015(5) 0.0044(5)
F13 0.0308(7) 0.0229(6) 0.0366(8) -0.0099(6) 0.0075(6) -0.0052(5)
F14 0.0402(8) 0.0265(7) 0.0174(6) 0.0041(5) -0.0055(5) -0.0068(6)
F15 0.0346(7) 0.0298(7) 0.0206(7) -0.0089(5) -0.0049(5) 0.0047(6)
F16 0.0237(6) 0.0351(7) 0.0317(7) 0.0163(6) 0.0048(5) 0.0063(5)
P21 0.039(2) 0.0210(13) 0.0168(12) 0.0012(9) 0.0020(16) 0.0038(16)
F21 0.035(3) 0.058(3) 0.039(3) -0.006(2) -0.004(2) 0.001(2)
F22 0.026(3) 0.054(3) 0.057(3) 0.007(3) 0.017(2) 0.006(2)
F23 0.066(4) 0.035(3) 0.016(2) 0.0065(19) 0.009(3) 0.009(3)
F24 0.033(5) 0.032(3) 0.031(4) 0.006(3) -0.001(4) 0.013(3)
F25 0.029(4) 0.041(4) 0.020(2) -0.0002(19) 0.0002(19) -0.009(3)
F26 0.040(4) 0.023(2) 0.034(3) 0.009(2) -0.007(3) 0.010(2)
P31 0.023(2) 0.038(3) 0.022(2) 0.0010(17) 0.0018(15) 0.0087(18)
F31 0.029(5) 0.026(4) 0.024(4) -0.002(3) 0.001(4) 0.004(3)
F32 0.035(4) 0.048(4) 0.040(5) -0.005(3) -0.004(3) 0.025(3)
F33 0.058(4) 0.047(4) 0.066(4) -0.020(4) -0.023(4) 0.014(3)
F34 0.056(4) 0.074(5) 0.060(4) 0.033(4) 0.027(3) 0.020(4)
F35 0.062(4) 0.041(4) 0.059(5) -0.005(4) -0.034(4) 0.010(3)
F36 0.045(4) 0.068(5) 0.053(4) 0.025(4) 0.019(4) 0.007(3)
P41 0.024(3) 0.034(3) 0.022(3) -0.005(3) 0.007(3) 0.012(3)
F41 0.035(4) 0.082(5) 0.030(4) -0.001(5) -0.002(3) 0.027(4)
F42 0.026(4) 0.021(4) 0.041(6) 0.001(4) 0.013(4) 0.007(3)
F43 0.063(5) 0.058(4) 0.071(5) -0.012(4) -0.007(5) -0.023(4)
F44 0.055(5) 0.057(6) 0.025(3) 0.003(4) 0.018(3) 0.019(5)
F45 0.062(5) 0.022(3) 0.061(5) 0.008(4) -0.005(5) 0.006(3)
F46 0.035(6) 0.066(6) 0.027(4) -0.001(4) 0.005(4) 0.019(5)
P51 0.030(3) 0.034(3) 0.025(3) 0.001(3) 0.007(3) 0.003(3)
F51 0.031(4) 0.075(5) 0.033(5) 0.007(5) -0.004(4) -0.004(5)
F52 0.029(4) 0.068(7) 0.047(6) 0.007(6) 0.006(4) 0.007(5)
F53 0.055(5) 0.038(5) 0.026(4) 0.004(4) 0.013(4) 0.009(6)
F54 0.053(6) 0.032(4) 0.051(5) 0.007(3) 0.012(5) 0.010(4)
F55 0.029(4) 0.041(4) 0.020(2) -0.0002(19) 0.0002(19) -0.009(3)
F56 0.059(7) 0.036(4) 0.033(5) 0.001(4) 0.004(6) 0.025(4)

loop_
_atom_type_symbol
_atom_type_description
_atom_type_scat_dispersion_real
_atom_type_scat_dispersion_imag
_atom_type_scat_source
C C 0.0033 0.0016 'International Tables Vol C Tables 4.2.6.8 and 6.1.1.4'
H H 0.0000 0.0000 'International Tables Vol C Tables 4.2.6.8 and 6.1.1.4'
N N 0.0061 0.0033 'International Tables Vol C Tables 4.2.6.8 and 6.1.1.4'
O O 0.0106 0.0060 'International Tables Vol C Tables 4.2.6.8 and 6.1.1.4'
F F 0.0171 0.0103 'International Tables Vol C Tables 4.2.6.8 and 6.1.1.4'
P P 0.1023 0.0942 'International Tables Vol C Tables 4.2.6.8 and 6.1.1.4'
Cu Cu 0.3201 1.2651 'International Tables Vol C Tables 4.2.6.8 and 6.1.1.4'

loop_
_geom_angle_atom_site_label_1
_geom_angle_atom_site_label_2
_geom_angle_atom_site_label_3
_geom_angle
_geom_angle_site_symmetry_1
_geom_angle_site_symmetry_3
N5A Cu1A N1A 144.92(7) . .
N5A Cu1A N2A 132.94(7) . .
N1A Cu1A N2A 82.13(6) . .
N5A Cu1A N3A 106.45(7) . .
N1A Cu1A N3A 77.83(6) . .
N2A Cu1A N3A 78.68(6) . .
N5A Cu1A N4A 105.90(7) . .
N1A Cu1A N4A 77.64(6) . .
N2A Cu1A N4A 77.15(6) . .
N3A Cu1A N4A 147.51(6) . .
C12A N1A C16A 118.98(18) . .
C12A N1A Cu1A 118.86(13) . .
C16A N1A Cu1A 117.84(14) . .
C26A N2A C22A 119.15(18) . .
C26A N2A Cu1A 117.65(14) . .
C22A N2A Cu1A 114.89(13) . .
C21A N3A C11A 111.95(16) . .
C21A N3A C31A 109.30(16) . .
C11A N3A C31A 112.40(16) . .
C21A N3A Cu1A 100.43(12) . .
C11A N3A Cu1A 106.81(12) . .
C31A N3A Cu1A 115.40(12) . .
C17A N4A C41A 112.30(16) . .
C17A N4A C27A 113.28(17) . .
C41A N4A C27A 112.55(16) . .
C17A N4A Cu1A 101.72(12) . .
C41A N4A Cu1A 110.51(12) . .
C27A N4A Cu1A 105.70(12) . .
C51A N5A Cu1A 175.69(19) . .
N3A C11A C12A 113.38(16) . .
N3A C11A H111 108.9 . .
C12A C11A H111 108.9 . .
N3A C11A H112 108.9 . .
C12A C11A H112 108.9 . .
H111 C11A H112 107.7 . .
N1A C12A C13A 122.24(19) . .
N1A C12A C11A 117.44(17) . .
C13A C12A C11A 120.32(19) . .
C12A C13A C14A 118.7(2) . .
C12A C13A H131 120.6 . .
C14A C13A H131 120.6 . .
C13A C14A C15A 119.2(2) . .
C13A C14A H141 120.4 . .
C15A C14A H141 120.4 . .
C16A C15A C14A 118.8(2) . .
C16A C15A H151 120.6 . .
C14A C15A H151 120.6 . .
N1A C16A C15A 121.7(2) . .
N1A C16A C17A 115.84(18) . .
C15A C16A C17A 122.44(19) . .
N4A C17A C16A 112.28(17) . .
N4A C17A H172 109.1 . .
C16A C17A H172 109.1 . .
N4A C17A H171 109.1 . .
C16A C17A H171 109.1 . .
H172 C17A H171 107.9 . .
N3A C21A C22A 111.15(17) . .
N3A C21A H212 109.4 . .
C22A C21A H212 109.4 . .
N3A C21A H211 109.4 . .
C22A C21A H211 109.4 . .
H212 C21A H211 108.0 . .
N2A C22A C23A 122.1(2) . .
N2A C22A C21A 114.97(18) . .
C23A C22A C21A 122.8(2) . .
C24A C23A C22A 118.7(2) . .
C24A C23A H231 120.6 . .
C22A C23A H231 120.6 . .
C23A C24A C25A 119.4(2) . .
C23A C24A H241 120.3 . .
C25A C24A H241 120.3 . .
C24A C25A C26A 119.0(2) . .
C24A C25A H251 120.5 . .
C26A C25A H251 120.5 . .
N2A C26A C25A 121.5(2) . .
N2A C26A C27A 116.30(18) . .
C25A C26A C27A 122.24(19) . .
N4A C27A C26A 112.53(16) . .
N4A C27A H271 109.1 . .
C26A C27A H271 109.1 . .
N4A C27A H272 109.1 . .
C26A C27A H272 109.1 . .
H271 C27A H272 107.8 . .
N3A C31A C32A 113.31(16) . .
N3A C31A H311 108.9 . .
C32A C31A H311 108.9 . .
N3A C31A H312 108.9 . .
C32A C31A H312 108.9 . .
H311 C31A H312 107.7 . .
C31A C32A C33A 111.05(17) . .
C31A C32A H321 109.4 . .
C33A C32A H321 109.4 . .
C31A C32A H322 109.4 . .
C33A C32A H322 109.4 . .
H321 C32A H322 108.0 . .
O31A C33A C32A 111.72(18) . .
O31A C33A H332 109.3 . .
C32A C33A H332 109.3 . .
O31A C33A H331 109.3 . .
C32A C33A H331 109.3 . .
H332 C33A H331 107.9 . .
C33A O31A H31A 109.5 . .
N4A C41A C42A 116.04(17) . .
N4A C41A H411 108.3 . .
C42A C41A H411 108.3 . .
N4A C41A H412 108.3 . .
C42A C41A H412 108.3 . .
H411 C41A H412 107.4 . .
C45A C42A C41A 117.8(9) . .
C43A C42A C41A 110.5(5) . .
C41A C42A C44A 111.8(10) . .
C43A C42A H422 109.6 . .
C41A C42A H422 109.6 . .
C43A C42A H421 109.6 . .
C41A C42A H421 109.6 . .
H422 C42A H421 108.1 . .
C41A C42A H423 109.3 . .
C44A C42A H423 109.3 . .
C41A C42A H424 109.3 . .
C44A C42A H424 109.3 . .
H423 C42A H424 107.9 . .
C45A C42A H426 107.8 . .
C41A C42A H426 107.8 . .
C45A C42A H425 107.8 . .
C41A C42A H425 107.8 . .
H426 C42A H425 107.2 . .
O41A C43A C42A 114.4(7) . .
O41A C43A H431 108.7 . .
C42A C43A H431 108.7 . .
O41A C43A H432 108.7 . .
C42A C43A H432 108.7 . .
H431 C43A H432 107.6 . .
C43A O41A H41A 109.5 . .
O42A C44A C42A 104.9(8) . .
O42A C44A H441 110.8 . .
C42A C44A H441 110.8 . .
O42A C44A H442 110.8 . .
C42A C44A H442 110.8 . .
H441 C44A H442 108.8 . .
C44A O42A H42A 109.5 . .
O43A C45A C42A 117.0(10) . .
O43A C45A H451 108.1 . .
C42A C45A H451 108.1 . .
O43A C45A H452 108.1 . .
C42A C45A H452 108.1 . .
H451 C45A H452 107.3 . .
C45A O43A H43A 109.5 . .
N5A C51A C52A 178.7(3) . .
C51A C52A H522 109.5 . .
C51A C52A H523 109.5 . .
H522 C52A H523 109.5 . .
C51A C52A H521 109.5 . .
H522 C52A H521 109.5 . .
H523 C52A H521 109.5 . .
N5B Cu1B N1B 130.89(8) . .
N5B Cu1B N2B 147.77(7) . .
N1B Cu1B N2B 81.35(7) . .
N5B Cu1B N3B 105.58(7) . .
N1B Cu1B N3B 78.18(6) . .
N2B Cu1B N3B 77.84(6) . .
N5B Cu1B N4B 106.01(8) . .
N1B Cu1B N4B 77.69(7) . .
N2B Cu1B N4B 78.10(7) . .
N3B Cu1B N4B 148.05(6) . .
C16B N1B C12B 119.52(19) . .
C16B N1B Cu1B 118.55(14) . .
C12B N1B Cu1B 117.62(14) . .
C22B N2B C26B 118.96(18) . .
C22B N2B Cu1B 116.97(13) . .
C26B N2B Cu1B 116.06(14) . .
C21B N3B C11B 111.97(16) . .
C21B N3B C31B 112.00(16) . .
C11B N3B C31B 109.81(15) . .
C21B N3B Cu1B 104.96(11) . .
C11B N3B Cu1B 102.54(11) . .
C31B N3B Cu1B 115.17(12) . .
C27B N4B C17B 112.8(2) . .
C27B N4B C41B 112.46(18) . .
C17B N4B C41B 108.1(2) . .
C27B N4B Cu1B 101.44(13) . .
C17B N4B Cu1B 104.06(13) . .
C41B N4B Cu1B 117.69(17) . .
C51B N5B Cu1B 174.2(2) . .
N3B C11B C12B 112.89(16) . .
N3B C11B H113 109.0 . .
C12B C11B H113 109.0 . .
N3B C11B H114 109.0 . .
C12B C11B H114 109.0 . .
H113 C11B H114 107.8 . .
N1B C12B C13B 121.9(2) . .
N1B C12B C11B 115.90(18) . .
C13B C12B C11B 122.19(19) . .
C12B C13B C14B 118.6(2) . .
C12B C13B H132 120.7 . .
C14B C13B H132 120.7 . .
C15B C14B C13B 119.1(2) . .
C15B C14B H142 120.4 . .
C13B C14B H142 120.4 . .
C14B C15B C16B 119.3(2) . .
C14B C15B H152 120.4 . .
C16B C15B H152 120.4 . .
N1B C16B C15B 121.3(2) . .
N1B C16B C17B 117.1(2) . .
C15B C16B C17B 121.6(2) . .
N4B C17B C16B 114.27(18) . .
N4B C17B H174 108.7 . .
C16B C17B H174 108.7 . .
N4B C17B H173 108.7 . .
C16B C17B H173 108.7 . .
H174 C17B H173 107.6 . .
N3B C21B C22B 111.96(16) . .
N3B C21B H214 109.2 . .
C22B C21B H214 109.2 . .
N3B C21B H213 109.2 . .
C22B C21B H213 109.2 . .
H214 C21B H213 107.9 . .
N2B C22B C23B 121.7(2) . .
N2B C22B C21B 116.50(18) . .
C23B C22B C21B 121.8(2) . .
C22B C23B C24B 118.6(2) . .
C22B C23B H232 120.7 . .
C24B C23B H232 120.7 . .
C25B C24B C23B 119.5(2) . .
C25B C24B H242 120.3 . .
C23B C24B H242 120.3 . .
C24B C25B C26B 118.9(2) . .
C24B C25B H252 120.5 . .
C26B C25B H252 120.5 . .
N2B C26B C25B 122.2(2) . .
N2B C26B C27B 115.60(19) . .
C25B C26B C27B 122.2(2) . .
N4B C27B C26B 112.29(17) . .
N4B C27B H273 109.1 . .
C26B C27B H273 109.1 . .
N4B C27B H274 109.1 . .
C26B C27B H274 109.1 . .
H273 C27B H274 107.9 . .
N3B C31B C32B 113.76(16) . .
N3B C31B H313 108.8 . .
C32B C31B H313 108.8 . .
N3B C31B H314 108.8 . .
C32B C31B H314 108.8 . .
H313 C31B H314 107.7 . .
C33B C32B C31B 109.25(19) . .
C33B C32B H323 109.8 . .
C31B C32B H323 109.8 . .
C33B C32B H324 109.8 . .
C31B C32B H324 109.8 . .
H323 C32B H324 108.3 . .
O31B C33B C32B 112.1(2) . .
O31B C33B H334 109.2 . .
C32B C33B H334 109.2 . .
O31B C33B H333 109.2 . .
C32B C33B H333 109.2 . .
H334 C33B H333 107.9 . .
C33B O31B H31B 109.5 . .
N4B C41B C44B 121.5(6) . .
N4B C41B C42B 113.3(7) . .
N4B C41B C46B 110.2(10) . .
N4B C41B C48B 115.2(10) . .
N4B C41B H413 108.9 . .
C42B C41B H413 108.9 . .
N4B C41B H414 108.9 . .
C42B C41B H414 108.9 . .
H413 C41B H414 107.7 . .
N4B C41B H415 106.9 . .
C44B C41B H415 106.9 . .
N4B C41B H416 106.9 . .
C44B C41B H416 106.9 . .
H415 C41B H416 106.7 . .
N4B C41B H417 109.6 . .
C46B C41B H417 109.6 . .
N4B C41B H418 109.6 . .
C46B C41B H418 109.6 . .
H417 C41B H418 108.1 . .
N4B C41B H419 108.5 . .
C48B C41B H419 108.5 . .
N4B C41B H410 108.5 . .
C48B C41B H410 108.5 . .
H419 C41B H410 107.5 . .
C41B C42B C43B 118.5(9) . .
C41B C42B H427 107.7 . .
C43B C42B H427 107.7 . .
C41B C42B H428 107.7 . .
C43B C42B H428 107.7 . .
H427 C42B H428 107.1 . .
O41B C43B C42B 108.2(13) . .
O41B C43B H433 110.1 . .
C42B C43B H433 110.1 . .
O41B C43B H434 110.1 . .
C42B C43B H434 110.1 . .
H433 C43B H434 108.4 . .
C43B O41B H41B 109.5 . .
C41B C44B C45B 97.9(7) . .
C41B C44B H443 112.2 . .
C45B C44B H443 112.2 . .
C41B C44B H444 112.2 . .
C45B C44B H444 112.2 . .
H443 C44B H444 109.8 . .
O42B C45B C44B 118.0(10) . .
O42B C45B H453 107.8 . .
C44B C45B H453 107.8 . .
O42B C45B H454 107.8 . .
C44B C45B H454 107.8 . .
H453 C45B H454 107.1 . .
C45B O42B H42B 109.5 . .
C41B C46B C47B 121.0(16) . .
C41B C46B H461 107.1 . .
C47B C46B H461 107.1 . .
C41B C46B H462 107.1 . .
C47B C46B H462 107.1 . .
H461 C46B H462 106.8 . .
O43B C47B C46B 115.0(17) . .
O43B C47B H471 108.5 . .
C46B C47B H471 108.5 . .
O43B C47B H472 108.5 . .
C46B C47B H472 108.5 . .
H471 C47B H472 107.5 . .
C47B O43B H43B 109.5 . .
C41B C48B C49B 107.8(15) . .
C41B C48B H481 110.1 . .
C49B C48B H481 110.1 . .
C41B C48B H482 110.1 . .
C49B C48B H482 110.1 . .
H481 C48B H482 108.5 . .
O44B C49B C48B 110.9(17) . .
O44B C49B H491 109.5 . .
C48B C49B H491 109.5 . .
O44B C49B H492 109.5 . .
C48B C49B H492 109.5 . .
H491 C49B H492 108.0 . .
C49B O44B H44B 109.5 . .
N5B C51B C52B 179.4(3) . .
C51B C52B H526 109.5 . .
C51B C52B H524 109.5 . .
H526 C52B H524 109.5 . .
C51B C52B H525 109.5 . .
H526 C52B H525 109.5 . .
H524 C52B H525 109.5 . .
F15 P11 F14 90.25(7) . .
F15 P11 F16 90.25(7) . .
F14 P11 F16 179.49(8) . .
F15 P11 F11 90.29(7) . .
F14 P11 F11 90.17(7) . .
F16 P11 F11 89.95(7) . .
F15 P11 F13 179.81(9) . .
F14 P11 F13 89.82(7) . .
F16 P11 F13 89.68(8) . .
F11 P11 F13 89.89(7) . .
F15 P11 F12 90.26(7) . .
F14 P11 F12 90.03(7) . .
F16 P11 F12 89.85(7) . .
F11 P11 F12 179.42(8) . .
F13 P11 F12 89.56(7) . .
F25 P21 F26 89.5(6) . .
F25 P21 F22 89.7(6) . .
F26 P21 F22 93.5(4) . .
F25 P21 F23 177.6(6) . .
F26 P21 F23 88.1(4) . .
F22 P21 F23 91.0(4) . .
F25 P21 F24 92.2(8) . .
F26 P21 F24 175.8(6) . .
F22 P21 F24 90.3(5) . .
F23 P21 F24 90.1(7) . .
F25 P21 F21 88.8(6) . .
F26 P21 F21 88.0(4) . .
F22 P21 F21 177.9(4) . .
F23 P21 F21 90.5(4) . .
F24 P21 F21 88.2(5) . .
F36 P31 F33 90.8(7) . .
F36 P31 F34 177.8(8) . .
F33 P31 F34 91.4(7) . .
F36 P31 F35 89.9(7) . .
F33 P31 F35 177.6(8) . .
F34 P31 F35 88.0(6) . .
F36 P31 F31 91.3(8) . .
F33 P31 F31 91.2(7) . .
F34 P31 F31 88.8(8) . .
F35 P31 F31 91.1(7) . .
F36 P31 F32 89.7(7) . .
F33 P31 F32 87.7(6) . .
F34 P31 F32 90.3(7) . .
F35 P31 F32 90.0(7) . .
F31 P31 F32 178.6(9) . .
F43 P41 F44 92.6(8) . .
F43 P41 F45 177.5(10) . .
F44 P41 F45 89.9(8) . .
F43 P41 F46 93.1(10) . .
F44 P41 F46 174.3(11) . .
F45 P41 F46 84.4(9) . .
F43 P41 F41 87.0(8) . .
F44 P41 F41 92.4(8) . .
F45 P41 F41 92.9(8) . .
F46 P41 F41 87.7(9) . .
F43 P41 F42 92.2(8) . .
F44 P41 F42 89.9(8) . .
F45 P41 F42 87.8(8) . .
F46 P41 F42 90.1(9) . .
F41 P41 F42 177.6(10) . .
F54 P51 F56 176.2(11) . .
F54 P51 F55 91.9(11) . .
F56 P51 F55 86.6(11) . .
F54 P51 F53 91.2(9) . .
F56 P51 F53 90.4(10) . .
F55 P51 F53 176.9(12) . .
F54 P51 F51 93.5(9) . .
F56 P51 F51 90.0(9) . .
F55 P51 F51 91.7(11) . .
F53 P51 F51 87.8(9) . .
F54 P51 F52 93.6(10) . .
F56 P51 F52 83.0(9) . .
F55 P51 F52 90.3(11) . .
F53 P51 F52 89.8(10) . .
F51 P51 F52 172.6(11) . .

loop_
_geom_bond_atom_site_label_1
_geom_bond_atom_site_label_2
_geom_bond_distance
_geom_bond_site_symmetry_2
Cu1A N5A 1.8840(18) .
Cu1A N1A 2.0770(17) .
Cu1A N2A 2.1006(17) .
Cu1A N3A 2.3687(17) .
Cu1A N4A 2.3963(17) .
N1A C12A 1.344(3) .
N1A C16A 1.352(3) .
N2A C26A 1.345(3) .
N2A C22A 1.349(3) .
N3A C21A 1.475(3) .
N3A C11A 1.477(3) .
N3A C31A 1.481(2) .
N4A C17A 1.474(3) .
N4A C41A 1.476(3) .
N4A C27A 1.477(3) .
N5A C51A 1.136(3) .
C11A C12A 1.522(3) .
C11A H111 0.9900 .
C11A H112 0.9900 .
C12A C13A 1.386(3) .
C13A C14A 1.387(3) .
C13A H131 0.9500 .
C14A C15A 1.393(3) .
C14A H141 0.9500 .
C15A C16A 1.387(3) .
C15A H151 0.9500 .
C16A C17A 1.511(3) .
C17A H172 0.9900 .
C17A H171 0.9900 .
C21A C22A 1.510(3) .
C21A H212 0.9900 .
C21A H211 0.9900 .
C22A C23A 1.386(3) .
C23A C24A 1.385(3) .
C23A H231 0.9500 .
C24A C25A 1.385(3) .
C24A H241 0.9500 .
C25A C26A 1.396(3) .
C25A H251 0.9500 .
C26A C27A 1.516(3) .
C27A H271 0.9900 .
C27A H272 0.9900 .
C31A C32A 1.521(3) .
C31A H311 0.9900 .
C31A H312 0.9900 .
C32A C33A 1.522(3) .
C32A H321 0.9900 .
C32A H322 0.9900 .
C33A O31A 1.433(3) .
C33A H332 0.9900 .
C33A H331 0.9900 .
O31A H31A 0.8400 .
C41A C42A 1.526(3) .
C41A H411 0.9900 .
C41A H412 0.9900 .
C42A C45A 1.502(12) .
C42A C43A 1.514(8) .
C42A C44A 1.531(8) .
C42A H422 0.9900 .
C42A H421 0.9900 .
C42A H423 0.9900 .
C42A H424 0.9900 .
C42A H426 0.9900 .
C42A H425 0.9900 .
C43A O41A 1.436(9) .
C43A H431 0.9900 .
C43A H432 0.9900 .
O41A H41A 0.8400 .
C44A O42A 1.435(11) .
C44A H441 0.9900 .
C44A H442 0.9900 .
O42A H42A 0.8400 .
C45A O43A 1.430(10) .
C45A H451 0.9900 .
C45A H452 0.9900 .
O43A H43A 0.8400 .
C51A C52A 1.463(3) .
C52A H522 0.9800 .
C52A H523 0.9800 .
C52A H521 0.9800 .
Cu1B N5B 1.8850(19) .
Cu1B N1B 2.0796(17) .
Cu1B N2B 2.0866(17) .
Cu1B N3B 2.3806(16) .
Cu1B N4B 2.4112(18) .
N1B C16B 1.341(3) .
N1B C12B 1.349(3) .
N2B C22B 1.349(3) .
N2B C26B 1.351(3) .
N3B C21B 1.474(3) .
N3B C11B 1.479(2) .
N3B C31B 1.480(3) .
N4B C27B 1.460(3) .
N4B C17B 1.464(3) .
N4B C41B 1.492(3) .
N5B C51B 1.129(3) .
C11B C12B 1.510(3) .
C11B H113 0.9900 .
C11B H114 0.9900 .
C12B C13B 1.387(3) .
C13B C14B 1.394(3) .
C13B H132 0.9500 .
C14B C15B 1.384(4) .
C14B H142 0.9500 .
C15B C16B 1.394(3) .
C15B H152 0.9500 .
C16B C17B 1.515(3) .
C17B H174 0.9900 .
C17B H173 0.9900 .
C21B C22B 1.514(3) .
C21B H214 0.9900 .
C21B H213 0.9900 .
C22B C23B 1.390(3) .
C23B C24B 1.398(4) .
C23B H232 0.9500 .
C24B C25B 1.376(4) .
C24B H242 0.9500 .
C25B C26B 1.383(3) .
C25B H252 0.9500 .
C26B C27B 1.511(3) .
C27B H273 0.9900 .
C27B H274 0.9900 .
C31B C32B 1.522(3) .
C31B H313 0.9900 .
C31B H314 0.9900 .
C32B C33B 1.518(3) .
C32B H323 0.9900 .
C32B H324 0.9900 .
C33B O31B 1.437(3) .
C33B H334 0.9900 .
C33B H333 0.9900 .
O31B H31B 0.8400 .
C41B C44B 1.508(8) .
C41B C42B 1.524(8) .
C41B C46B 1.527(14) .
C41B C48B 1.531(9) .
C41B H413 0.9900 .
C41B H414 0.9900 .
C41B H415 0.9900 .
C41B H416 0.9900 .
C41B H417 0.9900 .
C41B H418 0.9900 .
C41B H419 0.9900 .
C41B H410 0.9900 .
C42B C43B 1.562(8) .
C42B H427 0.9900 .
C42B H428 0.9900 .
C43B O41B 1.490(7) .
C43B H433 0.9900 .
C43B H434 0.9900 .
O41B H41B 0.8400 .
C44B C45B 1.536(11) .
C44B H443 0.9900 .
C44B H444 0.9900 .
C45B O42B 1.476(7) .
C45B H453 0.9900 .
C45B H454 0.9900 .
O42B H42B 0.8400 .
C46B C47B 1.567(14) .
C46B H461 0.9900 .
C46B H462 0.9900 .
C47B O43B 1.444(8) .
C47B H471 0.9900 .
C47B H472 0.9900 .
O43B H43B 0.8400 .
C48B C49B 1.560(15) .
C48B H481 0.9900 .
C48B H482 0.9900 .
C49B O44B 1.430(8) .
C49B H491 0.9900 .
C49B H492 0.9900 .
O44B H44B 0.8400 .
C51B C52B 1.462(4) .
C52B H526 0.9800 .
C52B H524 0.9800 .
C52B H525 0.9800 .
P11 F15 1.6001(13) .
P11 F14 1.6016(13) .
P11 F16 1.6062(13) .
P11 F11 1.6078(13) .
P11 F13 1.6094(13) .
P11 F12 1.6102(13) .
P21 F25 1.596(8) .
P21 F26 1.596(6) .
P21 F22 1.604(6) .
P21 F23 1.605(6) .
P21 F24 1.605(10) .
P21 F21 1.609(6) .
P31 F36 1.565(9) .
P31 F33 1.593(9) .
P31 F34 1.593(8) .
P31 F35 1.600(9) .
P31 F31 1.611(11) .
P31 F32 1.621(9) .
P41 F43 1.580(11) .
P41 F44 1.588(11) .
P41 F45 1.589(11) .
P41 F46 1.593(12) .
P41 F41 1.602(11) .
P41 F42 1.619(10) .
P51 F54 1.569(11) .
P51 F56 1.596(12) .
P51 F55 1.597(13) .
P51 F53 1.602(12) .
P51 F51 1.606(12) .
P51 F52 1.607(12) .

loop_
_geom_torsion_atom_site_label_1
_geom_torsion_atom_site_label_2
_geom_torsion_atom_site_label_3
_geom_torsion_atom_site_label_4
_geom_torsion
_geom_torsion_site_symmetry_1
_geom_torsion_site_symmetry_2
_geom_torsion_site_symmetry_3
_geom_torsion_site_symmetry_4
C21A N3A C11A C12A -88.3(2) . . . .
C31A N3A C11A C12A 148.23(17) . . . .
Cu1A N3A C11A C12A 20.7(2) . . . .
C16A N1A C12A C13A -4.4(3) . . . .
Cu1A N1A C12A C13A -160.56(16) . . . .
C16A N1A C12A C11A 176.53(17) . . . .
Cu1A N1A C12A C11A 20.3(2) . . . .
N3A C11A C12A N1A -28.3(3) . . . .
N3A C11A C12A C13A 152.61(19) . . . .
N1A C12A C13A C14A 0.2(3) . . . .
C11A C12A C13A C14A 179.3(2) . . . .
C12A C13A C14A C15A 3.0(3) . . . .
C13A C14A C15A C16A -2.0(3) . . . .
C12A N1A C16A C15A 5.4(3) . . . .
Cu1A N1A C16A C15A 161.80(16) . . . .
C12A N1A C16A C17A -174.16(17) . . . .
Cu1A N1A C16A C17A -17.7(2) . . . .
C14A C15A C16A N1A -2.2(3) . . . .
C14A C15A C16A C17A 177.31(19) . . . .
C41A N4A C17A C16A -156.96(17) . . . .
C27A N4A C17A C16A 74.2(2) . . . .
Cu1A N4A C17A C16A -38.80(18) . . . .
N1A C16A C17A N4A 41.5(2) . . . .
C15A C16A C17A N4A -138.0(2) . . . .
C11A N3A C21A C22A 69.9(2) . . . .
C31A N3A C21A C22A -164.91(17) . . . .
Cu1A N3A C21A C22A -43.14(18) . . . .
C26A N2A C22A C23A 3.4(3) . . . .
Cu1A N2A C22A C23A 151.07(17) . . . .
C26A N2A C22A C21A -173.47(18) . . . .
Cu1A N2A C22A C21A -25.8(2) . . . .
N3A C21A C22A N2A 50.5(2) . . . .
N3A C21A C22A C23A -126.4(2) . . . .
N2A C22A C23A C24A -0.9(3) . . . .
C21A C22A C23A C24A 175.7(2) . . . .
C22A C23A C24A C25A -1.3(3) . . . .
C23A C24A C25A C26A 0.9(3) . . . .
C22A N2A C26A C25A -3.7(3) . . . .
Cu1A N2A C26A C25A -150.50(16) . . . .
C22A N2A C26A C27A 175.86(18) . . . .
Cu1A N2A C26A C27A 29.1(2) . . . .
C24A C25A C26A N2A 1.6(3) . . . .
C24A C25A C26A C27A -178.0(2) . . . .
C17A N4A C27A C26A -83.7(2) . . . .
C41A N4A C27A C26A 147.60(18) . . . .
Cu1A N4A C27A C26A 26.88(19) . . . .
N2A C26A C27A N4A -38.7(3) . . . .
C25A C26A C27A N4A 140.9(2) . . . .
C21A N3A C31A C32A 174.58(17) . . . .
C11A N3A C31A C32A -60.5(2) . . . .
Cu1A N3A C31A C32A 62.3(2) . . . .
N3A C31A C32A C33A -158.36(18) . . . .
C31A C32A C33A O31A -172.22(18) . . . .
C17A N4A C41A C42A -63.3(2) . . . .
C27A N4A C41A C42A 66.0(2) . . . .
Cu1A N4A C41A C42A -176.08(15) . . . .
N4A C41A C42A C45A 166.3(9) . . . .
N4A C41A C42A C43A -171.9(4) . . . .
N4A C41A C42A C44A 174.5(8) . . . .
C41A C42A C43A O41A -51.0(8) . . . .
C41A C42A C44A O42A 64.1(18) . . . .
C41A C42A C45A O43A 46(2) . . . .
C21B N3B C11B C12B -76.5(2) . . . .
C31B N3B C11B C12B 158.42(17) . . . .
Cu1B N3B C11B C12B 35.51(18) . . . .
C16B N1B C12B C13B -3.9(3) . . . .
Cu1B N1B C12B C13B -160.22(16) . . . .
C16B N1B C12B C11B 176.73(18) . . . .
Cu1B N1B C12B C11B 20.4(2) . . . .
N3B C11B C12B N1B -40.4(2) . . . .
N3B C11B C12B C13B 140.2(2) . . . .
N1B C12B C13B C14B -0.3(3) . . . .
C11B C12B C13B C14B 179.1(2) . . . .
C12B C13B C14B C15B 3.6(4) . . . .
C13B C14B C15B C16B -2.7(4) . . . .
C12B N1B C16B C15B 4.7(3) . . . .
Cu1B N1B C16B C15B 160.88(18) . . . .
C12B N1B C16B C17B -176.03(19) . . . .
Cu1B N1B C16B C17B -19.9(3) . . . .
C14B C15B C16B N1B -1.4(4) . . . .
C14B C15B C16B C17B 179.4(2) . . . .
C27B N4B C17B C16B 81.6(3) . . . .
C41B N4B C17B C16B -153.4(2) . . . .
Cu1B N4B C17B C16B -27.5(2) . . . .
N1B C16B C17B N4B 33.9(3) . . . .
C15B C16B C17B N4B -146.9(2) . . . .
C11B N3B C21B C22B 80.3(2) . . . .
C31B N3B C21B C22B -155.87(17) . . . .
Cu1B N3B C21B C22B -30.23(18) . . . .
C26B N2B C22B C23B 4.2(3) . . . .
Cu1B N2B C22B C23B 151.90(17) . . . .
C26B N2B C22B C21B -175.18(17) . . . .
Cu1B N2B C22B C21B -27.5(2) . . . .
N3B C21B C22B N2B 40.5(2) . . . .
N3B C21B C22B C23B -138.9(2) . . . .
N2B C22B C23B C24B -1.4(3) . . . .
C21B C22B C23B C24B 177.9(2) . . . .
C22B C23B C24B C25B -1.9(4) . . . .
C23B C24B C25B C26B 2.3(4) . . . .
C22B N2B C26B C25B -3.8(3) . . . .
Cu1B N2B C26B C25B -151.74(17) . . . .
C22B N2B C26B C27B 174.88(18) . . . .
Cu1B N2B C26B C27B 26.9(2) . . . .
C24B C25B C26B N2B 0.5(3) . . . .
C24B C25B C26B C27B -178.1(2) . . . .
C17B N4B C27B C26B -72.5(2) . . . .
C41B N4B C27B C26B 164.8(2) . . . .
Cu1B N4B C27B C26B 38.2(2) . . . .
N2B C26B C27B N4B -47.4(3) . . . .
C25B C26B C27B N4B 131.3(2) . . . .
C21B N3B C31B C32B 62.4(2) . . . .
C11B N3B C31B C32B -172.58(17) . . . .
Cu1B N3B C31B C32B -57.5(2) . . . .
N3B C31B C32B C33B 160.80(18) . . . .
C31B C32B C33B O31B 167.39(19) . . . .
C27B N4B C41B C44B -60.2(11) . . . .
C17B N4B C41B C44B 174.5(11) . . . .
Cu1B N4B C41B C44B 57.1(11) . . . .
C27B N4B C41B C42B -62.1(13) . . . .
C17B N4B C41B C42B 172.6(13) . . . .
Cu1B N4B C41B C42B 55.2(13) . . . .
C27B N4B C41B C46B -64.5(18) . . . .
C17B N4B C41B C46B 170.2(18) . . . .
Cu1B N4B C41B C46B 52.8(18) . . . .
C27B N4B C41B C48B -51.6(18) . . . .
C17B N4B C41B C48B -176.9(18) . . . .
Cu1B N4B C41B C48B 65.7(18) . . . .
N4B C41B C42B C43B -161.5(16) . . . .
C41B C42B C43B O41B 84(2) . . . .
N4B C41B C44B C45B -162.2(7) . . . .
C41B C44B C45B O42B 54.4(17) . . . .
N4B C41B C46B C47B -147(2) . . . .
C41B C46B C47B O43B -105(3) . . . .
N4B C41B C48B C49B -173.5(15) . . . .
C41B C48B C49B O44B 86(3) . . . .
